data_1573772
loop_
_publ_author_name
'Wang, Zhen'
'Yu, Jiahui'
'Zhang, Jie'
'Zhang, Dengsong'
'Qiu, Zaozao'
'Xie, Zuowei'

_publ_section_title
;
 Palladium-Catalyzed Intramolecular Aerobic Oxidative Cross-Coupling of
 BH/CH between o-Carborane and Arenes
;
_journal_name_full 'Chemical Science'
_journal_paper_doi 10.1039/D4SC08496A
_journal_year 2025
_chemical_formula_moiety 'C18 H28 B10 Si'
_chemical_formula_sum 'C18 H28 B10 Si'
_chemical_formula_weight 380.59
_space_group_crystal_system monoclinic
_space_group_IT_number 14
_space_group_name_Hall '-P 2yn'
_space_group_name_H-M_alt 'P 1 21/n 1'
_atom_sites_solution_hydrogens geom
_atom_sites_solution_primary dual
_audit_creation_date 2023-08-18
_audit_creation_method
;
Olex2 1.5
(compiled 2023.03.06 svn.rbb2c1857 for OlexSys, GUI svn.r6748)
;
_audit_update_record
;
2024-11-29 deposited with the CCDC.	2025-01-23 downloaded from the CCDC.
;
_cell_angle_alpha 90
_cell_angle_beta 94.5630(10)
_cell_angle_gamma 90
_cell_formula_units_Z 4
_cell_length_a 10.7343(2)
_cell_length_b 15.4690(3)
_cell_length_c 13.0999(2)
_cell_measurement_reflns_used 9983
_cell_measurement_temperature 213.00
_cell_measurement_theta_max 54.940
_cell_measurement_theta_min 3.855
_cell_volume 2168.33(7)
_computing_cell_refinement 'SAINT v8.37A (Bruker, 2015)'
_computing_data_reduction 'SAINT v8.37A (Bruker, 2015)'
_computing_molecular_graphics 'Olex2 1.5 (Dolomanov et al., 2009)'
_computing_publication_material 'Olex2 1.5 (Dolomanov et al., 2009)'
_computing_structure_refinement 'SHELXL 2018/3 (Sheldrick, 2015)'
_computing_structure_solution 'SHELXT 2018/2 (Sheldrick, 2018)'
_diffrn_ambient_temperature 213.00
_diffrn_measured_fraction_theta_full 0.996
_diffrn_measured_fraction_theta_max 0.996
_diffrn_measurement_device_type 'Bruker D8 Venture'
_diffrn_measurement_method '\f and \w scans'
_diffrn_radiation_type GaK\a
_diffrn_radiation_wavelength 1.34139
_diffrn_reflns_av_R_equivalents 0.0585
_diffrn_reflns_av_unetI/netI 0.0355
_diffrn_reflns_Laue_measured_fraction_full 0.996
_diffrn_reflns_Laue_measured_fraction_max 0.996
_diffrn_reflns_limit_h_max 13
_diffrn_reflns_limit_h_min -13
_diffrn_reflns_limit_k_max 18
_diffrn_reflns_limit_k_min -18
_diffrn_reflns_limit_l_max 15
_diffrn_reflns_limit_l_min -15
_diffrn_reflns_number 28891
_diffrn_reflns_point_group_measured_fraction_full 0.996
_diffrn_reflns_point_group_measured_fraction_max 0.996
_diffrn_reflns_theta_full 53.594
_diffrn_reflns_theta_max 54.989
_diffrn_reflns_theta_min 3.854
_diffrn_source_current 2.86
_diffrn_source_power 0.1995708
_diffrn_source_voltage 69.78
_diffrn_standards_number 0
_exptl_absorpt_coefficient_mu 0.601
_exptl_absorpt_correction_T_max 0.7508
_exptl_absorpt_correction_T_min 0.5502
_exptl_absorpt_correction_type multi-scan
_exptl_absorpt_process_details
;
SADABS-2016/2 (Bruker,2016/2) was used for absorption correction.
wR2(int) was 0.1774 before and 0.0727 after correction.
The Ratio of minimum to maximum transmission is 0.7328.
The \l/2 correction factor is Not present.
;
_exptl_crystal_colour colourless
_exptl_crystal_colour_primary colourless
_exptl_crystal_density_diffrn 1.166
_exptl_crystal_description block
_exptl_crystal_F_000 800
_exptl_crystal_size_max 0.07
_exptl_crystal_size_mid 0.07
_exptl_crystal_size_min 0.05
_refine_diff_density_max 0.344
_refine_diff_density_min -0.296
_refine_diff_density_rms 0.042
_refine_ls_extinction_method none
_refine_ls_goodness_of_fit_ref 1.047
_refine_ls_hydrogen_treatment constr
_refine_ls_matrix_type full
_refine_ls_number_parameters 265
_refine_ls_number_reflns 4101
_refine_ls_number_restraints 0
_refine_ls_restrained_S_all 1.047
_refine_ls_R_factor_all 0.0517
_refine_ls_R_factor_gt 0.0409
_refine_ls_shift/su_max 0.000
_refine_ls_shift/su_mean 0.000
_refine_ls_structure_factor_coef Fsqd
_refine_ls_weighting_details 'w=1/[\s^2^(Fo^2^)+(0.0546P)^2^+0.8126P] where P=(Fo^2^+2Fc^2^)/3'
_refine_ls_weighting_scheme calc
_refine_ls_wR_factor_gt 0.1068
_refine_ls_wR_factor_ref 0.1134
_reflns_Friedel_coverage 0.000
_reflns_number_gt 3412
_reflns_number_total 4101
_reflns_threshold_expression 'I > 2\s(I)'
_cod_data_source_file d4sc08496a2.cif
_cod_data_source_block 14b
_cod_database_code 1573772
_shelx_shelxl_version_number 2018/3
_shelx_space_group_comment
;
The symmetry employed for this shelxl refinement is uniquely defined
by the following loop, which should always be used as a source of
symmetry information in preference to the above space-group names.
They are only intended as comments.
;
_shelx_estimated_absorpt_t_max 0.971
_shelx_estimated_absorpt_t_min 0.959
_olex2_refinement_description
;
1. Fixed Uiso
 At 1.2 times of:
  All B(H) groups, All C(H) groups, All C(H,H) groups
 At 1.5 times of:
  All C(H,H,H) groups
2.a Secondary CH2 refined with riding coordinates:
 C12(H12A,H12B)
2.b Aromatic/amide H refined with riding coordinates:
 C7(H7A), C8(H8A), C9(H9A), C10(H10A), C15(H15), C16(H16), C17(H17), C18(H18)
2.c Idealised Me refined as rotating group:
 C3(H3A,H3B,H3C), C4(H4A,H4B,H4C), C5(H5A,H5B,H5C)
2.d Boron cage BH refined with riding coordinates:
 B3(H3), B4(H4), B6(H6), B7(H7), B8(H8), B9(H9), B10(H10), B11(H11), B12(H12)
;
_olex2_submission_special_instructions 'No special instructions were received'

loop_
_space_group_symop_operation_xyz
'x, y, z'
'-x+1/2, y+1/2, -z+1/2'
'-x, -y, -z'
'x-1/2, -y-1/2, z-1/2'

loop_
_atom_site_label
_atom_site_type_symbol
_atom_site_fract_x
_atom_site_fract_y
_atom_site_fract_z
_atom_site_U_iso_or_equiv
_atom_site_adp_type
_atom_site_occupancy
_atom_site_site_symmetry_order
_atom_site_calc_flag
_atom_site_refinement_flags_posn
_atom_site_refinement_flags_adp
_atom_site_refinement_flags_occupancy
_atom_site_disorder_assembly
_atom_site_disorder_group
C1 C 0.52585(13) 0.28810(9) 0.24004(11) 0.0224(3) Uani 1 1 d . . . . .
Si1 Si 0.62883(4) 0.26861(3) 0.01765(3) 0.03088(15) Uani 1 1 d . . . . .
C2 C 0.60319(14) 0.33154(10) 0.14188(11) 0.0242(3) Uani 1 1 d . . . . .
B3 B 0.45445(17) 0.36712(12) 0.15947(14) 0.0301(4) Uani 1 1 d . . . . .
H3 H 0.372983 0.354129 0.103993 0.036 Uiso 1 1 calc R U . . .
C3 C 0.4819(2) 0.27223(15) -0.06782(14) 0.0505(5) Uani 1 1 d . . . . .
H3A H 0.457784 0.331947 -0.080420 0.076 Uiso 1 1 calc R U . . .
H3B H 0.416136 0.242416 -0.035317 0.076 Uiso 1 1 calc R U . . .
H3C H 0.495329 0.244226 -0.132292 0.076 Uiso 1 1 calc R U . . .
B4 B 0.44147(18) 0.36779(12) 0.29339(15) 0.0313(4) Uani 1 1 d . . . . .
H4 H 0.350620 0.356154 0.325993 0.038 Uiso 1 1 calc R U . . .
C4 C 0.6777(2) 0.15564(12) 0.04617(14) 0.0474(5) Uani 1 1 d . . . . .
H4A H 0.704661 0.128867 -0.015324 0.071 Uiso 1 1 calc R U . . .
H4B H 0.607878 0.123493 0.069642 0.071 Uiso 1 1 calc R U . . .
H4C H 0.746274 0.155450 0.099104 0.071 Uiso 1 1 calc R U . . .
B5 B 0.58476(17) 0.32874(11) 0.35614(13) 0.0256(4) Uani 1 1 d . . . . .
C5 C 0.75142(18) 0.32757(13) -0.04567(14) 0.0446(5) Uani 1 1 d . . . . .
H5A H 0.830504 0.322212 -0.004878 0.067 Uiso 1 1 calc R U . . .
H5B H 0.728768 0.388134 -0.052200 0.067 Uiso 1 1 calc R U . . .
H5C H 0.759236 0.303259 -0.113116 0.067 Uiso 1 1 calc R U . . .
B6 B 0.68513(16) 0.30547(11) 0.25493(12) 0.0235(4) Uani 1 1 d . . . . .
H6 H 0.738288 0.264641 0.259595 0.028 Uiso 1 1 calc R U . . .
C6 C 0.47829(14) 0.19580(9) 0.23170(11) 0.0237(3) Uani 1 1 d . . . . .
B7 B 0.57379(18) 0.44007(12) 0.13173(14) 0.0318(4) Uani 1 1 d . . . . .
H7 H 0.570579 0.475856 0.058123 0.038 Uiso 1 1 calc R U . . .
C7 C 0.37406(15) 0.17824(11) 0.16417(13) 0.0322(4) Uani 1 1 d . . . . .
H7A H 0.334562 0.224079 0.127272 0.039 Uiso 1 1 calc R U . . .
B8 B 0.4722(2) 0.46503(12) 0.22770(16) 0.0370(5) Uani 1 1 d . . . . .
H8 H 0.401713 0.517517 0.217835 0.044 Uiso 1 1 calc R U . . .
C8 C 0.32737(17) 0.09573(12) 0.14999(15) 0.0424(5) Uani 1 1 d . . . . .
H8A H 0.258113 0.085552 0.102997 0.051 Uiso 1 1 calc R U . . .
B9 B 0.5541(2) 0.44225(12) 0.34807(15) 0.0361(5) Uani 1 1 d . . . . .
H9 H 0.537596 0.480426 0.417474 0.043 Uiso 1 1 calc R U . . .
C9 C 0.38275(18) 0.02850(12) 0.20503(15) 0.0451(5) Uani 1 1 d . . . . .
H9A H 0.352764 -0.028215 0.195079 0.054 Uiso 1 1 calc R U . . .
B10 B 0.70547(19) 0.40245(12) 0.32600(14) 0.0316(4) Uani 1 1 d . . . . .
H10 H 0.788355 0.413451 0.380676 0.038 Uiso 1 1 calc R U . . .
C10 C 0.48277(16) 0.04501(10) 0.27502(13) 0.0347(4) Uani 1 1 d . . . . .
H10A H 0.518594 -0.001282 0.313466 0.042 Uiso 1 1 calc R U . . .
B11 B 0.71594(18) 0.40249(12) 0.19170(14) 0.0296(4) Uani 1 1 d . . . . .
H11 H 0.806079 0.413848 0.157835 0.036 Uiso 1 1 calc R U . . .
C11 C 0.53295(14) 0.12737(9) 0.29114(11) 0.0242(3) Uani 1 1 d . . . . .
B12 B 0.6351(2) 0.48708(12) 0.24859(15) 0.0359(5) Uani 1 1 d . . . . .
H12 H 0.671647 0.554217 0.252846 0.043 Uiso 1 1 calc R U . . .
C12 C 0.63902(14) 0.13466(10) 0.37507(11) 0.0262(3) Uani 1 1 d . . . . .
H12A H 0.664094 0.076428 0.397879 0.031 Uiso 1 1 calc R U . . .
H12B H 0.711067 0.161805 0.346507 0.031 Uiso 1 1 calc R U . . .
C13 C 0.60506(14) 0.18639(10) 0.46642(11) 0.0250(3) Uani 1 1 d . . . . .
C14 C 0.57832(14) 0.27484(9) 0.45804(11) 0.0249(3) Uani 1 1 d . . . . .
C15 C 0.54206(16) 0.31774(10) 0.54481(12) 0.0309(4) Uani 1 1 d . . . . .
H15 H 0.521945 0.376820 0.540082 0.037 Uiso 1 1 calc R U . . .
C16 C 0.53491(18) 0.27578(11) 0.63748(13) 0.0368(4) Uani 1 1 d . . . . .
H16 H 0.510194 0.306197 0.694617 0.044 Uiso 1 1 calc R U . . .
C17 C 0.56427(17) 0.18902(11) 0.64559(12) 0.0363(4) Uani 1 1 d . . . . .
H17 H 0.561172 0.160239 0.708529 0.044 Uiso 1 1 calc R U . . .
C18 C 0.59826(15) 0.14483(11) 0.56036(12) 0.0309(4) Uani 1 1 d . . . . .
H18 H 0.617163 0.085595 0.565809 0.037 Uiso 1 1 calc R U . . .

loop_
_atom_site_aniso_label
_atom_site_aniso_U_11
_atom_site_aniso_U_22
_atom_site_aniso_U_33
_atom_site_aniso_U_23
_atom_site_aniso_U_13
_atom_site_aniso_U_12
C1 0.0216(7) 0.0238(8) 0.0224(7) 0.0043(6) 0.0048(6) 0.0032(6)
Si1 0.0345(3) 0.0382(3) 0.0202(2) 0.00087(17) 0.00420(18) 0.00108(19)
C2 0.0251(8) 0.0258(8) 0.0220(7) 0.0057(6) 0.0032(6) 0.0007(6)
B3 0.0275(10) 0.0303(10) 0.0328(10) 0.0105(8) 0.0047(8) 0.0062(8)
C3 0.0503(12) 0.0743(15) 0.0259(9) -0.0014(9) -0.0036(8) -0.0071(10)
B4 0.0354(10) 0.0263(9) 0.0340(10) 0.0076(8) 0.0139(8) 0.0105(8)
C4 0.0654(13) 0.0410(11) 0.0378(10) -0.0046(8) 0.0156(9) 0.0080(9)
B5 0.0338(10) 0.0199(8) 0.0239(9) -0.0003(7) 0.0067(7) 0.0010(7)
C5 0.0465(11) 0.0565(12) 0.0328(9) 0.0044(8) 0.0160(8) 0.0028(9)
B6 0.0230(8) 0.0248(9) 0.0228(8) 0.0031(7) 0.0015(7) 0.0006(7)
C6 0.0233(7) 0.0238(7) 0.0247(8) 0.0006(6) 0.0066(6) 0.0008(6)
B7 0.0371(11) 0.0265(9) 0.0323(10) 0.0100(7) 0.0059(8) 0.0017(8)
C7 0.0280(9) 0.0334(9) 0.0346(9) 0.0053(7) -0.0006(7) 0.0002(7)
B8 0.0448(12) 0.0256(10) 0.0422(11) 0.0099(8) 0.0128(9) 0.0100(8)
C8 0.0360(10) 0.0397(10) 0.0495(11) -0.0012(8) -0.0100(8) -0.0072(8)
B9 0.0566(13) 0.0205(9) 0.0332(10) 0.0020(7) 0.0162(9) 0.0045(8)
C9 0.0455(11) 0.0265(9) 0.0616(12) -0.0016(8) -0.0060(9) -0.0088(8)
B10 0.0419(11) 0.0258(9) 0.0272(9) 0.0014(7) 0.0032(8) -0.0067(8)
C10 0.0386(10) 0.0237(8) 0.0416(10) 0.0020(7) 0.0016(8) 0.0011(7)
B11 0.0322(10) 0.0290(9) 0.0277(9) 0.0051(7) 0.0029(7) -0.0058(8)
C11 0.0246(8) 0.0234(8) 0.0254(8) -0.0003(6) 0.0067(6) 0.0029(6)
B12 0.0514(12) 0.0225(9) 0.0347(10) 0.0046(8) 0.0090(9) -0.0034(8)
C12 0.0292(8) 0.0224(8) 0.0271(8) 0.0032(6) 0.0030(6) 0.0064(6)
C13 0.0246(8) 0.0263(8) 0.0239(8) 0.0015(6) 0.0013(6) 0.0001(6)
C14 0.0283(8) 0.0246(8) 0.0223(8) 0.0011(6) 0.0048(6) -0.0010(6)
C15 0.0408(9) 0.0265(8) 0.0260(8) -0.0004(6) 0.0065(7) 0.0003(7)
C16 0.0485(11) 0.0399(10) 0.0229(8) -0.0027(7) 0.0088(7) -0.0030(8)
C17 0.0468(10) 0.0388(10) 0.0234(8) 0.0082(7) 0.0036(7) -0.0036(8)
C18 0.0345(9) 0.0285(8) 0.0293(8) 0.0075(7) 0.0002(7) 0.0000(7)

loop_
_atom_type_symbol
_atom_type_description
_atom_type_scat_dispersion_real
_atom_type_scat_dispersion_imag
_atom_type_scat_source
C C 0.0137 0.0067 'International Tables Vol C Tables 4.2.6.8 and 6.1.1.4'
H H 0.0000 0.0000 'International Tables Vol C Tables 4.2.6.8 and 6.1.1.4'
B B 0.0070 0.0029 'International Tables Vol C Tables 4.2.6.8 and 6.1.1.4'
Si Si 0.2153 0.2529 'International Tables Vol C Tables 4.2.6.8 and 6.1.1.4'

loop_
_geom_angle_atom_site_label_1
_geom_angle_atom_site_label_2
_geom_angle_atom_site_label_3
_geom_angle
_geom_angle_site_symmetry_1
_geom_angle_site_symmetry_3
_geom_angle_publ_flag
C2 C1 B3 59.42(9) . . ?
C2 C1 B6 59.44(9) . . ?
B4 C1 C2 109.03(11) . . ?
B4 C1 B3 61.50(10) . . ?
B4 C1 B5 62.91(10) . . ?
B4 C1 B6 113.16(12) . . ?
B5 C1 C2 110.66(11) . . ?
B5 C1 B3 112.98(12) . . ?
B5 C1 B6 63.38(10) . . ?
B6 C1 B3 109.96(11) . . ?
C6 C1 C2 119.54(11) . . ?
C6 C1 B3 119.00(12) . . ?
C6 C1 B4 121.41(12) . . ?
C6 C1 B5 120.39(12) . . ?
C6 C1 B6 118.64(12) . . ?
C3 Si1 C2 108.70(8) . . ?
C4 Si1 C2 111.21(7) . . ?
C4 Si1 C3 111.25(10) . . ?
C5 Si1 C2 106.43(8) . . ?
C5 Si1 C3 108.31(9) . . ?
C5 Si1 C4 110.78(9) . . ?
C1 C2 Si1 122.76(10) . . ?
C1 C2 B11 109.36(11) . . ?
B3 C2 C1 61.14(9) . . ?
B3 C2 Si1 117.97(11) . . ?
B3 C2 B11 112.12(13) . . ?
B6 C2 C1 60.42(9) . . ?
B6 C2 Si1 120.81(10) . . ?
B6 C2 B3 112.22(12) . . ?
B6 C2 B7 112.19(12) . . ?
B6 C2 B11 61.62(10) . . ?
B7 C2 C1 110.12(11) . . ?
B7 C2 Si1 117.77(10) . . ?
B7 C2 B3 61.94(10) . . ?
B7 C2 B11 61.60(10) . . ?
B11 C2 Si1 119.76(10) . . ?
C1 B3 H3 123.5 . . ?
C1 B3 B4 58.14(9) . . ?
C1 B3 B7 106.27(12) . . ?
C1 B3 B8 105.66(13) . . ?
C2 B3 C1 59.43(9) . . ?
C2 B3 H3 123.0 . . ?
C2 B3 B4 106.34(12) . . ?
C2 B3 B7 58.75(10) . . ?
C2 B3 B8 106.20(13) . . ?
B4 B3 H3 122.0 . . ?
B7 B3 H3 121.8 . . ?
B7 B3 B4 108.39(14) . . ?
B8 B3 H3 122.4 . . ?
B8 B3 B4 60.40(11) . . ?
B8 B3 B7 60.28(11) . . ?
Si1 C3 H3A 109.5 . . ?
Si1 C3 H3B 109.5 . . ?
Si1 C3 H3C 109.5 . . ?
H3A C3 H3B 109.5 . . ?
H3A C3 H3C 109.5 . . ?
H3B C3 H3C 109.5 . . ?
C1 B4 B3 60.35(10) . . ?
C1 B4 H4 123.4 . . ?
C1 B4 B5 58.75(9) . . ?
C1 B4 B8 106.71(12) . . ?
C1 B4 B9 105.43(13) . . ?
B3 B4 H4 121.4 . . ?
B3 B4 B5 108.69(12) . . ?
B3 B4 B8 59.53(11) . . ?
B3 B4 B9 107.36(13) . . ?
B5 B4 H4 121.2 . . ?
B8 B4 H4 121.7 . . ?
B8 B4 B5 108.81(14) . . ?
B8 B4 B9 60.04(11) . . ?
B9 B4 H4 122.7 . . ?
B9 B4 B5 60.13(11) . . ?
Si1 C4 H4A 109.5 . . ?
Si1 C4 H4B 109.5 . . ?
Si1 C4 H4C 109.5 . . ?
H4A C4 H4B 109.5 . . ?
H4A C4 H4C 109.5 . . ?
H4B C4 H4C 109.5 . . ?
C1 B5 B4 58.34(10) . . ?
C1 B5 B6 58.51(9) . . ?
C1 B5 B9 104.70(12) . . ?
C1 B5 B10 105.02(12) . . ?
B4 B5 B6 105.69(12) . . ?
B4 B5 B10 107.08(12) . . ?
B9 B5 B4 59.60(11) . . ?
B9 B5 B6 105.64(12) . . ?
B9 B5 B10 59.71(11) . . ?
B10 B5 B6 58.84(10) . . ?
C14 B5 C1 121.11(13) . . ?
C14 B5 B4 118.18(13) . . ?
C14 B5 B6 125.63(13) . . ?
C14 B5 B9 123.22(13) . . ?
C14 B5 B10 127.05(14) . . ?
Si1 C5 H5A 109.5 . . ?
Si1 C5 H5B 109.5 . . ?
Si1 C5 H5C 109.5 . . ?
H5A C5 H5B 109.5 . . ?
H5A C5 H5C 109.5 . . ?
H5B C5 H5C 109.5 . . ?
C1 B6 B5 58.12(9) . . ?
C1 B6 H6 123.1 . . ?
C1 B6 B10 105.72(12) . . ?
C1 B6 B11 107.54(12) . . ?
C2 B6 C1 60.14(9) . . ?
C2 B6 B5 107.01(12) . . ?
C2 B6 H6 122.3 . . ?
C2 B6 B10 106.81(12) . . ?
C2 B6 B11 59.58(9) . . ?
B5 B6 H6 122.0 . . ?
B10 B6 B5 60.12(10) . . ?
B10 B6 H6 122.5 . . ?
B11 B6 B5 108.70(12) . . ?
B11 B6 H6 121.2 . . ?
B11 B6 B10 60.29(10) . . ?
C7 C6 C1 118.47(13) . . ?
C7 C6 C11 118.66(14) . . ?
C11 C6 C1 122.85(13) . . ?
C2 B7 B3 59.31(10) . . ?
C2 B7 H7 123.3 . . ?
C2 B7 B8 106.19(12) . . ?
C2 B7 B11 59.53(10) . . ?
C2 B7 B12 106.36(13) . . ?
B3 B7 H7 121.6 . . ?
B3 B7 B8 59.71(11) . . ?
B3 B7 B12 108.05(13) . . ?
B8 B7 H7 122.0 . . ?
B8 B7 B12 60.35(12) . . ?
B11 B7 B3 108.34(12) . . ?
B11 B7 H7 121.2 . . ?
B11 B7 B8 108.45(14) . . ?
B11 B7 B12 60.04(11) . . ?
B12 B7 H7 121.9 . . ?
C6 C7 H7A 119.0 . . ?
C8 C7 C6 122.00(15) . . ?
C8 C7 H7A 119.0 . . ?
B3 B8 B4 60.07(11) . . ?
B3 B8 B7 60.00(11) . . ?
B3 B8 H8 121.7 . . ?
B3 B8 B9 107.78(13) . . ?
B3 B8 B12 107.91(14) . . ?
B4 B8 H8 121.7 . . ?
B4 B8 B9 60.03(11) . . ?
B4 B8 B12 107.77(14) . . ?
B7 B8 B4 107.91(13) . . ?
B7 B8 H8 121.9 . . ?
B7 B8 B9 107.28(14) . . ?
B7 B8 B12 59.88(11) . . ?
B9 B8 H8 122.2 . . ?
B9 B8 B12 59.45(11) . . ?
B12 B8 H8 122.0 . . ?
C7 C8 H8A 120.2 . . ?
C9 C8 C7 119.53(16) . . ?
C9 C8 H8A 120.2 . . ?
B4 B9 B5 60.26(10) . . ?
B4 B9 B8 59.93(11) . . ?
B4 B9 H9 121.8 . . ?
B4 B9 B10 108.07(13) . . ?
B5 B9 H9 121.0 . . ?
B8 B9 B5 108.83(13) . . ?
B8 B9 H9 121.4 . . ?
B8 B9 B10 108.50(13) . . ?
B10 B9 B5 60.29(10) . . ?
B10 B9 H9 121.6 . . ?
B12 B9 B4 108.42(14) . . ?
B12 B9 B5 109.27(13) . . ?
B12 B9 B8 60.37(11) . . ?
B12 B9 H9 121.0 . . ?
B12 B9 B10 60.45(11) . . ?
C8 C9 H9A 120.3 . . ?
C8 C9 C10 119.36(16) . . ?
C10 C9 H9A 120.3 . . ?
B5 B10 H10 120.8 . . ?
B6 B10 B5 61.05(10) . . ?
B6 B10 B9 107.58(13) . . ?
B6 B10 H10 121.9 . . ?
B6 B10 B11 59.53(10) . . ?
B6 B10 B12 107.08(13) . . ?
B9 B10 B5 60.00(10) . . ?
B9 B10 H10 122.4 . . ?
B9 B10 B12 59.29(11) . . ?
B11 B10 B5 108.84(13) . . ?
B11 B10 B9 106.95(13) . . ?
B11 B10 H10 122.0 . . ?
B11 B10 B12 59.56(10) . . ?
B12 B10 B5 108.10(14) . . ?
B12 B10 H10 122.3 . . ?
C9 C10 H10A 118.6 . . ?
C9 C10 C11 122.78(16) . . ?
C11 C10 H10A 118.6 . . ?
C2 B11 B6 58.80(9) . . ?
C2 B11 B7 58.87(10) . . ?
C2 B11 B10 106.12(12) . . ?
C2 B11 H11 123.9 . . ?
C2 B11 B12 106.12(13) . . ?
B6 B11 B7 107.67(13) . . ?
B6 B11 B10 60.18(10) . . ?
B6 B11 H11 121.7 . . ?
B6 B11 B12 108.44(13) . . ?
B7 B11 B10 108.81(14) . . ?
B7 B11 H11 121.5 . . ?
B7 B11 B12 60.40(11) . . ?
B10 B11 H11 121.5 . . ?
B12 B11 B10 60.63(11) . . ?
B12 B11 H11 121.6 . . ?
C6 C11 C12 126.58(13) . . ?
C10 C11 C6 117.57(14) . . ?
C10 C11 C12 115.80(13) . . ?
B7 B12 B8 59.77(11) . . ?
B7 B12 B10 107.50(13) . . ?
B7 B12 H12 122.2 . . ?
B8 B12 B10 108.21(13) . . ?
B8 B12 H12 121.7 . . ?
B9 B12 B7 107.78(14) . . ?
B9 B12 B8 60.19(12) . . ?
B9 B12 B10 60.26(11) . . ?
B9 B12 B11 107.93(13) . . ?
B9 B12 H12 121.6 . . ?
B10 B12 H12 121.7 . . ?
B11 B12 B7 59.56(10) . . ?
B11 B12 B8 107.61(14) . . ?
B11 B12 B10 59.81(10) . . ?
B11 B12 H12 122.0 . . ?
C11 C12 H12A 108.9 . . ?
C11 C12 H12B 108.9 . . ?
H12A C12 H12B 107.7 . . ?
C13 C12 C11 113.46(12) . . ?
C13 C12 H12A 108.9 . . ?
C13 C12 H12B 108.9 . . ?
C14 C13 C12 121.13(13) . . ?
C18 C13 C12 119.23(14) . . ?
C18 C13 C14 119.63(14) . . ?
C13 C14 B5 124.01(13) . . ?
C15 C14 B5 118.04(13) . . ?
C15 C14 C13 117.94(14) . . ?
C14 C15 H15 119.0 . . ?
C16 C15 C14 121.94(15) . . ?
C16 C15 H15 119.0 . . ?
C15 C16 H16 120.2 . . ?
C17 C16 C15 119.67(15) . . ?
C17 C16 H16 120.2 . . ?
C16 C17 H17 120.3 . . ?
C16 C17 C18 119.46(15) . . ?
C18 C17 H17 120.3 . . ?
C13 C18 H18 119.3 . . ?
C17 C18 C13 121.33(15) . . ?
C17 C18 H18 119.3 . . ?

loop_
_geom_bond_atom_site_label_1
_geom_bond_atom_site_label_2
_geom_bond_distance
_geom_bond_site_symmetry_2
_geom_bond_publ_flag
C1 C2 1.722(2) . ?
C1 B3 1.751(2) . ?
C1 B4 1.712(2) . ?
C1 B5 1.719(2) . ?
C1 B6 1.726(2) . ?
C1 C6 1.517(2) . ?
Si1 C2 1.9347(15) . ?
Si1 C3 1.8607(19) . ?
Si1 C4 1.8542(19) . ?
Si1 C5 1.8507(19) . ?
C2 B3 1.722(2) . ?
C2 B6 1.709(2) . ?
C2 B7 1.711(2) . ?
C2 B11 1.723(2) . ?
B3 H3 1.1100 . ?
B3 B4 1.771(3) . ?
B3 B7 1.766(3) . ?
B3 B8 1.761(3) . ?
C3 H3A 0.9700 . ?
C3 H3B 0.9700 . ?
C3 H3C 0.9700 . ?
B4 H4 1.1100 . ?
B4 B5 1.790(3) . ?
B4 B8 1.777(3) . ?
B4 B9 1.778(3) . ?
C4 H4A 0.9700 . ?
C4 H4B 0.9700 . ?
C4 H4C 0.9700 . ?
B5 B6 1.810(2) . ?
B5 B9 1.788(2) . ?
B5 B10 1.793(3) . ?
B5 C14 1.580(2) . ?
C5 H5A 0.9700 . ?
C5 H5B 0.9700 . ?
C5 H5C 0.9700 . ?
B6 H6 0.8501 . ?
B6 B10 1.770(2) . ?
B6 B11 1.758(2) . ?
C6 C7 1.397(2) . ?
C6 C11 1.414(2) . ?
B7 H7 1.1100 . ?
B7 B8 1.771(3) . ?
B7 B11 1.759(3) . ?
B7 B12 1.773(3) . ?
C7 H7A 0.9400 . ?
C7 C8 1.378(2) . ?
B8 H8 1.1100 . ?
B8 B9 1.779(3) . ?
B8 B12 1.782(3) . ?
C8 H8A 0.9400 . ?
C8 C9 1.374(3) . ?
B9 H9 1.1100 . ?
B9 B10 1.783(3) . ?
B9 B12 1.765(3) . ?
C9 H9A 0.9400 . ?
C9 C10 1.379(3) . ?
B10 H10 1.1100 . ?
B10 B11 1.772(3) . ?
B10 B12 1.786(3) . ?
C10 H10A 0.9400 . ?
C10 C11 1.393(2) . ?
B11 H11 1.1100 . ?
B11 B12 1.767(3) . ?
C11 C12 1.523(2) . ?
B12 H12 1.1100 . ?
C12 H12A 0.9800 . ?
C12 H12B 0.9800 . ?
C12 C13 1.508(2) . ?
C13 C14 1.401(2) . ?
C13 C18 1.395(2) . ?
C14 C15 1.398(2) . ?
C15 H15 0.9400 . ?
C15 C16 1.384(2) . ?
C16 H16 0.9400 . ?
C16 C17 1.381(2) . ?
C17 H17 0.9400 . ?
C17 C18 1.383(2) . ?
C18 H18 0.9400 . ?

loop_
_geom_torsion_atom_site_label_1
_geom_torsion_atom_site_label_2
_geom_torsion_atom_site_label_3
_geom_torsion_atom_site_label_4
_geom_torsion
_geom_torsion_site_symmetry_1
_geom_torsion_site_symmetry_2
_geom_torsion_site_symmetry_3
_geom_torsion_site_symmetry_4
_geom_torsion_publ_flag
C1 C2 B3 B4 35.71(11) . . . . ?
C1 C2 B3 B7 137.64(13) . . . . ?
C1 C2 B3 B8 98.91(13) . . . . ?
C1 C2 B6 B5 -35.66(10) . . . . ?
C1 C2 B6 B10 -98.80(13) . . . . ?
C1 C2 B6 B11 -137.74(12) . . . . ?
C1 C2 B7 B3 -38.94(12) . . . . ?
C1 C2 B7 B8 -0.48(17) . . . . ?
C1 C2 B7 B11 101.73(13) . . . . ?
C1 C2 B7 B12 62.67(15) . . . . ?
C1 C2 B11 B6 38.31(11) . . . . ?
C1 C2 B11 B7 -102.97(13) . . . . ?
C1 C2 B11 B10 -0.42(16) . . . . ?
C1 C2 B11 B12 -63.80(14) . . . . ?
C1 B3 B4 B5 34.64(11) . . . . ?
C1 B3 B4 B8 135.94(14) . . . . ?
C1 B3 B4 B9 98.22(13) . . . . ?
C1 B3 B7 C2 37.18(11) . . . . ?
C1 B3 B7 B8 -99.05(14) . . . . ?
C1 B3 B7 B11 2.05(17) . . . . ?
C1 B3 B7 B12 -61.51(16) . . . . ?
C1 B3 B8 B4 -37.84(12) . . . . ?
C1 B3 B8 B7 100.07(13) . . . . ?
C1 B3 B8 B9 -0.01(17) . . . . ?
C1 B3 B8 B12 62.77(15) . . . . ?
C1 B4 B5 B6 35.83(11) . . . . ?
C1 B4 B5 B9 135.03(13) . . . . ?
C1 B4 B5 B10 97.41(13) . . . . ?
C1 B4 B5 C14 -110.99(15) . . . . ?
C1 B4 B8 B3 39.12(12) . . . . ?
C1 B4 B8 B7 1.53(19) . . . . ?
C1 B4 B8 B9 -98.49(14) . . . . ?
C1 B4 B8 B12 -61.72(17) . . . . ?
C1 B4 B9 B5 -38.81(11) . . . . ?
C1 B4 B9 B8 100.67(13) . . . . ?
C1 B4 B9 B10 -0.69(16) . . . . ?
C1 B4 B9 B12 63.33(16) . . . . ?
C1 B5 B6 C2 36.55(10) . . . . ?
C1 B5 B6 B10 136.52(12) . . . . ?
C1 B5 B6 B11 99.45(12) . . . . ?
C1 B5 B9 B4 38.46(11) . . . . ?
C1 B5 B9 B8 2.01(17) . . . . ?
C1 B5 B9 B10 -99.03(13) . . . . ?
C1 B5 B9 B12 -62.25(17) . . . . ?
C1 B5 B10 B6 -37.41(11) . . . . ?
C1 B5 B10 B9 98.49(13) . . . . ?
C1 B5 B10 B11 -0.65(16) . . . . ?
C1 B5 B10 B12 62.50(15) . . . . ?
C1 B5 C14 C13 43.1(2) . . . . ?
C1 B5 C14 C15 -135.99(15) . . . . ?
C1 B6 B10 B5 37.38(11) . . . . ?
C1 B6 B10 B9 -1.83(15) . . . . ?
C1 B6 B10 B11 -101.53(13) . . . . ?
C1 B6 B10 B12 -64.24(15) . . . . ?
C1 B6 B11 C2 -37.71(11) . . . . ?
C1 B6 B11 B7 -3.52(16) . . . . ?
C1 B6 B11 B10 98.45(13) . . . . ?
C1 B6 B11 B12 60.35(16) . . . . ?
C1 C6 C7 C8 178.08(16) . . . . ?
C1 C6 C11 C10 -178.59(14) . . . . ?
C1 C6 C11 C12 4.0(2) . . . . ?
Si1 C2 B3 C1 114.02(11) . . . . ?
Si1 C2 B3 B4 149.73(11) . . . . ?
Si1 C2 B3 B7 -108.34(12) . . . . ?
Si1 C2 B3 B8 -147.07(11) . . . . ?
Si1 C2 B6 C1 -112.71(12) . . . . ?
Si1 C2 B6 B5 -148.37(10) . . . . ?
Si1 C2 B6 B10 148.49(11) . . . . ?
Si1 C2 B6 B11 109.55(13) . . . . ?
Si1 C2 B7 B3 108.66(12) . . . . ?
Si1 C2 B7 B8 147.12(12) . . . . ?
Si1 C2 B7 B11 -110.67(12) . . . . ?
Si1 C2 B7 B12 -149.73(11) . . . . ?
Si1 C2 B11 B6 -111.20(12) . . . . ?
Si1 C2 B11 B7 107.51(12) . . . . ?
Si1 C2 B11 B10 -149.93(11) . . . . ?
Si1 C2 B11 B12 146.68(11) . . . . ?
C2 C1 B3 B4 -138.74(13) . . . . ?
C2 C1 B3 B7 -36.88(11) . . . . ?
C2 C1 B3 B8 -99.85(13) . . . . ?
C2 C1 B4 B3 36.91(12) . . . . ?
C2 C1 B4 B5 -104.05(12) . . . . ?
C2 C1 B4 B8 -1.83(17) . . . . ?
C2 C1 B4 B9 -64.57(14) . . . . ?
C2 C1 B5 B4 101.46(12) . . . . ?
C2 C1 B5 B6 -37.17(11) . . . . ?
C2 C1 B5 B9 62.39(14) . . . . ?
C2 C1 B5 B10 0.39(15) . . . . ?
C2 C1 B5 C14 -152.53(13) . . . . ?
C2 C1 B6 B5 138.96(12) . . . . ?
C2 C1 B6 B10 100.65(12) . . . . ?
C2 C1 B6 B11 37.46(11) . . . . ?
C2 C1 C6 C7 -73.08(17) . . . . ?
C2 C1 C6 C11 108.56(16) . . . . ?
C2 B3 B4 C1 -36.28(11) . . . . ?
C2 B3 B4 B5 -1.63(17) . . . . ?
C2 B3 B4 B8 99.66(14) . . . . ?
C2 B3 B4 B9 61.94(15) . . . . ?
C2 B3 B7 B8 -136.23(13) . . . . ?
C2 B3 B7 B11 -35.13(12) . . . . ?
C2 B3 B7 B12 -98.69(14) . . . . ?
C2 B3 B8 B4 -99.90(13) . . . . ?
C2 B3 B8 B7 38.01(11) . . . . ?
C2 B3 B8 B9 -62.07(16) . . . . ?
C2 B3 B8 B12 0.71(16) . . . . ?
C2 B6 B10 B5 100.30(12) . . . . ?
C2 B6 B10 B9 61.09(15) . . . . ?
C2 B6 B10 B11 -38.61(12) . . . . ?
C2 B6 B10 B12 -1.32(17) . . . . ?
C2 B6 B11 B7 34.19(12) . . . . ?
C2 B6 B11 B10 136.16(13) . . . . ?
C2 B6 B11 B12 98.06(14) . . . . ?
C2 B7 B8 B3 -38.27(12) . . . . ?
C2 B7 B8 B4 -0.65(18) . . . . ?
C2 B7 B8 B9 62.66(16) . . . . ?
C2 B7 B8 B12 99.91(14) . . . . ?
C2 B7 B11 B6 -34.16(11) . . . . ?
C2 B7 B11 B10 -97.88(13) . . . . ?
C2 B7 B11 B12 -135.74(13) . . . . ?
C2 B7 B12 B8 -99.63(13) . . . . ?
C2 B7 B12 B9 -61.93(17) . . . . ?
C2 B7 B12 B10 1.65(17) . . . . ?
C2 B7 B12 B11 38.82(12) . . . . ?
C2 B11 B12 B7 -38.45(11) . . . . ?
C2 B11 B12 B8 -1.50(16) . . . . ?
C2 B11 B12 B9 62.04(16) . . . . ?
C2 B11 B12 B10 99.73(13) . . . . ?
B3 C1 C2 Si1 -106.39(13) . . . . ?
B3 C1 C2 B6 144.04(13) . . . . ?
B3 C1 C2 B7 39.29(12) . . . . ?
B3 C1 C2 B11 105.20(13) . . . . ?
B3 C1 B4 B5 -140.96(13) . . . . ?
B3 C1 B4 B8 -38.74(13) . . . . ?
B3 C1 B4 B9 -101.48(13) . . . . ?
B3 C1 B5 B4 36.96(12) . . . . ?
B3 C1 B5 B6 -101.67(13) . . . . ?
B3 C1 B5 B9 -2.10(16) . . . . ?
B3 C1 B5 B10 -64.10(15) . . . . ?
B3 C1 B5 C14 142.98(14) . . . . ?
B3 C1 B6 C2 -32.54(11) . . . . ?
B3 C1 B6 B5 106.42(13) . . . . ?
B3 C1 B6 B10 68.11(14) . . . . ?
B3 C1 B6 B11 4.92(16) . . . . ?
B3 C1 C6 C7 -3.8(2) . . . . ?
B3 C1 C6 C11 177.80(13) . . . . ?
B3 C2 B6 C1 33.76(12) . . . . ?
B3 C2 B6 B5 -1.91(16) . . . . ?
B3 C2 B6 B10 -65.05(15) . . . . ?
B3 C2 B6 B11 -103.98(14) . . . . ?
B3 C2 B7 B8 38.46(13) . . . . ?
B3 C2 B7 B11 140.67(13) . . . . ?
B3 C2 B7 B12 101.61(14) . . . . ?
B3 C2 B11 B6 104.15(13) . . . . ?
B3 C2 B11 B7 -37.13(12) . . . . ?
B3 C2 B11 B10 65.42(15) . . . . ?
B3 C2 B11 B12 2.03(16) . . . . ?
B3 B4 B5 C1 -35.30(12) . . . . ?
B3 B4 B5 B6 0.53(16) . . . . ?
B3 B4 B5 B9 99.72(14) . . . . ?
B3 B4 B5 B10 62.10(16) . . . . ?
B3 B4 B5 C14 -146.30(14) . . . . ?
B3 B4 B8 B7 -37.59(13) . . . . ?
B3 B4 B8 B9 -137.62(14) . . . . ?
B3 B4 B8 B12 -100.84(15) . . . . ?
B3 B4 B9 B5 -101.98(13) . . . . ?
B3 B4 B9 B8 37.50(12) . . . . ?
B3 B4 B9 B10 -63.86(16) . . . . ?
B3 B4 B9 B12 0.16(17) . . . . ?
B3 B7 B8 B4 37.62(13) . . . . ?
B3 B7 B8 B9 100.93(14) . . . . ?
B3 B7 B8 B12 138.19(13) . . . . ?
B3 B7 B11 C2 35.04(12) . . . . ?
B3 B7 B11 B6 0.88(18) . . . . ?
B3 B7 B11 B10 -62.84(17) . . . . ?
B3 B7 B11 B12 -100.70(14) . . . . ?
B3 B7 B12 B8 -37.26(12) . . . . ?
B3 B7 B12 B9 0.44(18) . . . . ?
B3 B7 B12 B10 64.02(17) . . . . ?
B3 B7 B12 B11 101.19(14) . . . . ?
B3 B8 B9 B4 -37.84(13) . . . . ?
B3 B8 B9 B5 -1.26(18) . . . . ?
B3 B8 B9 B10 62.77(17) . . . . ?
B3 B8 B9 B12 100.70(15) . . . . ?
B3 B8 B12 B7 37.36(12) . . . . ?
B3 B8 B12 B9 -100.48(14) . . . . ?
B3 B8 B12 B10 -62.70(16) . . . . ?
B3 B8 B12 B11 0.49(17) . . . . ?
B4 C1 C2 Si1 -144.20(11) . . . . ?
B4 C1 C2 B3 -37.81(13) . . . . ?
B4 C1 C2 B6 106.23(13) . . . . ?
B4 C1 C2 B7 1.48(16) . . . . ?
B4 C1 C2 B11 67.39(15) . . . . ?
B4 C1 B3 C2 138.74(13) . . . . ?
B4 C1 B3 B7 101.87(15) . . . . ?
B4 C1 B3 B8 38.90(12) . . . . ?
B4 C1 B5 B6 -138.63(12) . . . . ?
B4 C1 B5 B9 -39.07(12) . . . . ?
B4 C1 B5 B10 -101.07(13) . . . . ?
B4 C1 B5 C14 106.01(16) . . . . ?
B4 C1 B6 C2 -99.17(12) . . . . ?
B4 C1 B6 B5 39.79(12) . . . . ?
B4 C1 B6 B10 1.48(15) . . . . ?
B4 C1 B6 B11 -61.71(15) . . . . ?
B4 C1 C6 C7 68.66(19) . . . . ?
B4 C1 C6 C11 -109.70(17) . . . . ?
B4 B3 B7 C2 98.34(13) . . . . ?
B4 B3 B7 B8 -37.89(12) . . . . ?
B4 B3 B7 B11 63.21(16) . . . . ?
B4 B3 B7 B12 -0.35(17) . . . . ?
B4 B3 B8 B7 137.91(14) . . . . ?
B4 B3 B8 B9 37.82(13) . . . . ?
B4 B3 B8 B12 100.61(14) . . . . ?
B4 B5 B6 C1 -35.75(11) . . . . ?
B4 B5 B6 C2 0.79(15) . . . . ?
B4 B5 B6 B10 100.76(13) . . . . ?
B4 B5 B6 B11 63.70(15) . . . . ?
B4 B5 B9 B8 -36.45(13) . . . . ?
B4 B5 B9 B10 -137.49(13) . . . . ?
B4 B5 B9 B12 -100.71(15) . . . . ?
B4 B5 B10 B6 -98.33(13) . . . . ?
B4 B5 B10 B9 37.58(12) . . . . ?
B4 B5 B10 B11 -61.56(16) . . . . ?
B4 B5 B10 B12 1.59(16) . . . . ?
B4 B5 C14 C13 111.24(17) . . . . ?
B4 B5 C14 C15 -67.84(19) . . . . ?
B4 B8 B9 B5 36.59(13) . . . . ?
B4 B8 B9 B10 100.61(14) . . . . ?
B4 B8 B9 B12 138.55(14) . . . . ?
B4 B8 B12 B7 100.81(14) . . . . ?
B4 B8 B12 B9 -37.03(13) . . . . ?
B4 B8 B12 B10 0.75(18) . . . . ?
B4 B8 B12 B11 63.94(17) . . . . ?
B4 B9 B10 B5 -38.11(12) . . . . ?
B4 B9 B10 B6 1.59(17) . . . . ?
B4 B9 B10 B11 64.23(16) . . . . ?
B4 B9 B10 B12 101.37(15) . . . . ?
B4 B9 B12 B7 -0.37(18) . . . . ?
B4 B9 B12 B8 37.15(13) . . . . ?
B4 B9 B12 B10 -100.77(14) . . . . ?
B4 B9 B12 B11 -63.28(17) . . . . ?
B5 C1 C2 Si1 148.43(10) . . . . ?
B5 C1 C2 B3 -105.18(13) . . . . ?
B5 C1 C2 B6 38.85(11) . . . . ?
B5 C1 C2 B7 -65.90(15) . . . . ?
B5 C1 C2 B11 0.01(15) . . . . ?
B5 C1 B3 C2 101.21(13) . . . . ?
B5 C1 B3 B4 -37.53(13) . . . . ?
B5 C1 B3 B7 64.34(16) . . . . ?
B5 C1 B3 B8 1.37(17) . . . . ?
B5 C1 B4 B3 140.96(13) . . . . ?
B5 C1 B4 B8 102.22(15) . . . . ?
B5 C1 B4 B9 39.48(12) . . . . ?
B5 C1 B6 C2 -138.96(12) . . . . ?
B5 C1 B6 B10 -38.31(11) . . . . ?
B5 C1 B6 B11 -101.50(13) . . . . ?
B5 C1 C6 C7 143.57(14) . . . . ?
B5 C1 C6 C11 -34.8(2) . . . . ?
B5 B4 B8 B3 101.09(14) . . . . ?
B5 B4 B8 B7 63.49(17) . . . . ?
B5 B4 B8 B9 -36.53(13) . . . . ?
B5 B4 B8 B12 0.25(18) . . . . ?
B5 B4 B9 B8 139.48(14) . . . . ?
B5 B4 B9 B10 38.13(12) . . . . ?
B5 B4 B9 B12 102.14(14) . . . . ?
B5 B6 B10 B9 -39.21(12) . . . . ?
B5 B6 B10 B11 -138.91(13) . . . . ?
B5 B6 B10 B12 -101.62(14) . . . . ?
B5 B6 B11 C2 -99.17(13) . . . . ?
B5 B6 B11 B7 -64.98(15) . . . . ?
B5 B6 B11 B10 36.99(12) . . . . ?
B5 B6 B11 B12 -1.10(17) . . . . ?
B5 B9 B10 B6 39.70(11) . . . . ?
B5 B9 B10 B11 102.34(13) . . . . ?
B5 B9 B10 B12 139.49(14) . . . . ?
B5 B9 B12 B7 63.69(18) . . . . ?
B5 B9 B12 B8 101.21(15) . . . . ?
B5 B9 B12 B10 -36.71(13) . . . . ?
B5 B9 B12 B11 0.78(19) . . . . ?
B5 B10 B11 C2 0.66(17) . . . . ?
B5 B10 B11 B6 -37.42(12) . . . . ?
B5 B10 B11 B7 62.62(16) . . . . ?
B5 B10 B11 B12 100.38(15) . . . . ?
B5 B10 B12 B7 -64.58(16) . . . . ?
B5 B10 B12 B8 -1.46(17) . . . . ?
B5 B10 B12 B9 36.29(13) . . . . ?
B5 B10 B12 B11 -101.65(14) . . . . ?
B5 C14 C15 C16 -179.43(16) . . . . ?
B6 C1 C2 Si1 109.58(12) . . . . ?
B6 C1 C2 B3 -144.04(13) . . . . ?
B6 C1 C2 B7 -104.75(13) . . . . ?
B6 C1 C2 B11 -38.84(12) . . . . ?
B6 C1 B3 C2 32.55(11) . . . . ?
B6 C1 B3 B4 -106.19(13) . . . . ?
B6 C1 B3 B7 -4.33(16) . . . . ?
B6 C1 B3 B8 -67.30(15) . . . . ?
B6 C1 B4 B3 100.97(13) . . . . ?
B6 C1 B4 B5 -39.99(12) . . . . ?
B6 C1 B4 B8 62.23(16) . . . . ?
B6 C1 B4 B9 -0.51(16) . . . . ?
B6 C1 B5 B4 138.63(12) . . . . ?
B6 C1 B5 B9 99.56(13) . . . . ?
B6 C1 B5 B10 37.57(11) . . . . ?
B6 C1 B5 C14 -115.36(16) . . . . ?
B6 C1 C6 C7 -142.20(14) . . . . ?
B6 C1 C6 C11 39.44(19) . . . . ?
B6 C2 B3 C1 -33.48(11) . . . . ?
B6 C2 B3 B4 2.23(17) . . . . ?
B6 C2 B3 B7 104.15(13) . . . . ?
B6 C2 B3 B8 65.43(15) . . . . ?
B6 C2 B7 B3 -104.21(13) . . . . ?
B6 C2 B7 B8 -65.75(16) . . . . ?
B6 C2 B7 B11 36.46(12) . . . . ?
B6 C2 B7 B12 -2.60(17) . . . . ?
B6 C2 B11 B7 -141.28(13) . . . . ?
B6 C2 B11 B10 -38.73(12) . . . . ?
B6 C2 B11 B12 -102.11(13) . . . . ?
B6 B5 B9 B4 99.29(13) . . . . ?
B6 B5 B9 B8 62.84(16) . . . . ?
B6 B5 B9 B10 -38.20(12) . . . . ?
B6 B5 B9 B12 -1.42(18) . . . . ?
B6 B5 B10 B9 135.90(13) . . . . ?
B6 B5 B10 B11 36.77(12) . . . . ?
B6 B5 B10 B12 99.92(13) . . . . ?
B6 B5 C14 C13 -28.4(2) . . . . ?
B6 B5 C14 C15 152.56(15) . . . . ?
B6 B10 B11 C2 38.08(11) . . . . ?
B6 B10 B11 B7 100.04(14) . . . . ?
B6 B10 B11 B12 137.81(14) . . . . ?
B6 B10 B12 B7 -0.20(18) . . . . ?
B6 B10 B12 B8 62.92(16) . . . . ?
B6 B10 B12 B9 100.67(14) . . . . ?
B6 B10 B12 B11 -37.27(12) . . . . ?
B6 B11 B12 B7 -100.29(14) . . . . ?
B6 B11 B12 B8 -63.33(16) . . . . ?
B6 B11 B12 B9 0.21(18) . . . . ?
B6 B11 B12 B10 37.90(12) . . . . ?
C6 C1 C2 Si1 1.81(17) . . . . ?
C6 C1 C2 B3 108.20(15) . . . . ?
C6 C1 C2 B6 -107.76(14) . . . . ?
C6 C1 C2 B7 147.49(13) . . . . ?
C6 C1 C2 B11 -146.60(13) . . . . ?
C6 C1 B3 C2 -109.10(14) . . . . ?
C6 C1 B3 B4 112.16(15) . . . . ?
C6 C1 B3 B7 -145.98(13) . . . . ?
C6 C1 B3 B8 151.05(13) . . . . ?
C6 C1 B4 B3 -108.35(15) . . . . ?
C6 C1 B4 B5 110.70(15) . . . . ?
C6 C1 B4 B8 -147.08(14) . . . . ?
C6 C1 B4 B9 150.18(13) . . . . ?
C6 C1 B5 B4 -112.25(15) . . . . ?
C6 C1 B5 B6 109.12(14) . . . . ?
C6 C1 B5 B9 -151.32(13) . . . . ?
C6 C1 B5 B10 146.68(13) . . . . ?
C6 C1 B5 C14 -6.2(2) . . . . ?
C6 C1 B6 C2 109.26(14) . . . . ?
C6 C1 B6 B5 -111.78(14) . . . . ?
C6 C1 B6 B10 -150.09(12) . . . . ?
C6 C1 B6 B11 146.72(13) . . . . ?
C6 C7 C8 C9 1.3(3) . . . . ?
C6 C11 C12 C13 64.8(2) . . . . ?
B7 C2 B3 C1 -137.64(13) . . . . ?
B7 C2 B3 B4 -101.93(14) . . . . ?
B7 C2 B3 B8 -38.73(12) . . . . ?
B7 C2 B6 C1 101.28(13) . . . . ?
B7 C2 B6 B5 65.62(15) . . . . ?
B7 C2 B6 B10 2.48(16) . . . . ?
B7 C2 B6 B11 -36.45(13) . . . . ?
B7 C2 B11 B6 141.28(13) . . . . ?
B7 C2 B11 B10 102.56(14) . . . . ?
B7 C2 B11 B12 39.17(12) . . . . ?
B7 B3 B4 C1 -98.10(13) . . . . ?
B7 B3 B4 B5 -63.46(16) . . . . ?
B7 B3 B4 B8 37.84(13) . . . . ?
B7 B3 B4 B9 0.12(17) . . . . ?
B7 B3 B8 B4 -137.91(14) . . . . ?
B7 B3 B8 B9 -100.09(15) . . . . ?
B7 B3 B8 B12 -37.30(12) . . . . ?
B7 B8 B9 B4 -101.09(14) . . . . ?
B7 B8 B9 B5 -64.51(17) . . . . ?
B7 B8 B9 B10 -0.48(18) . . . . ?
B7 B8 B9 B12 37.45(12) . . . . ?
B7 B8 B12 B9 -137.84(13) . . . . ?
B7 B8 B12 B10 -100.06(14) . . . . ?
B7 B8 B12 B11 -36.86(12) . . . . ?
B7 B11 B12 B8 36.95(12) . . . . ?
B7 B11 B12 B9 100.49(16) . . . . ?
B7 B11 B12 B10 138.18(14) . . . . ?
C7 C6 C11 C10 3.0(2) . . . . ?
C7 C6 C11 C12 -174.33(14) . . . . ?
C7 C8 C9 C10 1.2(3) . . . . ?
B8 B3 B4 C1 -135.94(14) . . . . ?
B8 B3 B4 B5 -101.30(15) . . . . ?
B8 B3 B4 B9 -37.72(13) . . . . ?
B8 B3 B7 C2 136.23(13) . . . . ?
B8 B3 B7 B11 101.10(15) . . . . ?
B8 B3 B7 B12 37.54(13) . . . . ?
B8 B4 B5 C1 -98.54(13) . . . . ?
B8 B4 B5 B6 -62.71(15) . . . . ?
B8 B4 B5 B9 36.49(13) . . . . ?
B8 B4 B5 B10 -1.14(17) . . . . ?
B8 B4 B5 C14 150.46(14) . . . . ?
B8 B4 B9 B5 -139.48(14) . . . . ?
B8 B4 B9 B10 -101.35(14) . . . . ?
B8 B4 B9 B12 -37.34(13) . . . . ?
B8 B7 B11 C2 98.33(13) . . . . ?
B8 B7 B11 B6 64.17(16) . . . . ?
B8 B7 B11 B10 0.45(17) . . . . ?
B8 B7 B11 B12 -37.42(13) . . . . ?
B8 B7 B12 B9 37.71(13) . . . . ?
B8 B7 B12 B10 101.28(14) . . . . ?
B8 B7 B12 B11 138.46(13) . . . . ?
B8 B9 B10 B5 -101.59(14) . . . . ?
B8 B9 B10 B6 -61.89(16) . . . . ?
B8 B9 B10 B11 0.75(17) . . . . ?
B8 B9 B10 B12 37.90(13) . . . . ?
B8 B9 B12 B7 -37.52(13) . . . . ?
B8 B9 B12 B10 -137.92(14) . . . . ?
B8 B9 B12 B11 -100.43(15) . . . . ?
C8 C9 C10 C11 -1.6(3) . . . . ?
B9 B4 B5 C1 -135.03(13) . . . . ?
B9 B4 B5 B6 -99.20(13) . . . . ?
B9 B4 B5 B10 -37.62(12) . . . . ?
B9 B4 B5 C14 113.98(15) . . . . ?
B9 B4 B8 B3 137.62(14) . . . . ?
B9 B4 B8 B7 100.02(15) . . . . ?
B9 B4 B8 B12 36.77(13) . . . . ?
B9 B5 B6 C1 -97.91(13) . . . . ?
B9 B5 B6 C2 -61.36(15) . . . . ?
B9 B5 B6 B10 38.61(12) . . . . ?
B9 B5 B6 B11 1.54(16) . . . . ?
B9 B5 B10 B6 -135.90(13) . . . . ?
B9 B5 B10 B11 -99.14(15) . . . . ?
B9 B5 B10 B12 -35.99(13) . . . . ?
B9 B5 C14 C13 -178.35(15) . . . . ?
B9 B5 C14 C15 2.6(2) . . . . ?
B9 B8 B12 B7 137.84(13) . . . . ?
B9 B8 B12 B10 37.78(13) . . . . ?
B9 B8 B12 B11 100.97(14) . . . . ?
B9 B10 B11 C2 -62.70(15) . . . . ?
B9 B10 B11 B6 -100.78(14) . . . . ?
B9 B10 B11 B7 -0.74(17) . . . . ?
B9 B10 B11 B12 37.02(13) . . . . ?
B9 B10 B12 B7 -100.87(15) . . . . ?
B9 B10 B12 B8 -37.74(13) . . . . ?
B9 B10 B12 B11 -137.94(14) . . . . ?
C9 C10 C11 C6 -0.6(3) . . . . ?
C9 C10 C11 C12 177.05(16) . . . . ?
B10 B5 B6 C1 -136.52(12) . . . . ?
B10 B5 B6 C2 -99.97(13) . . . . ?
B10 B5 B6 B11 -37.06(12) . . . . ?
B10 B5 B9 B4 137.49(13) . . . . ?
B10 B5 B9 B8 101.04(15) . . . . ?
B10 B5 B9 B12 36.78(13) . . . . ?
B10 B5 C14 C13 -103.48(19) . . . . ?
B10 B5 C14 C15 77.4(2) . . . . ?
B10 B6 B11 C2 -136.16(13) . . . . ?
B10 B6 B11 B7 -101.97(15) . . . . ?
B10 B6 B11 B12 -38.09(13) . . . . ?
B10 B9 B12 B7 100.40(14) . . . . ?
B10 B9 B12 B8 137.92(14) . . . . ?
B10 B9 B12 B11 37.49(13) . . . . ?
B10 B11 B12 B7 -138.18(14) . . . . ?
B10 B11 B12 B8 -101.23(14) . . . . ?
B10 B11 B12 B9 -37.69(13) . . . . ?
C10 C11 C12 C13 -112.60(16) . . . . ?
B11 C2 B3 C1 -100.64(12) . . . . ?
B11 C2 B3 B4 -64.93(15) . . . . ?
B11 C2 B3 B7 37.00(12) . . . . ?
B11 C2 B3 B8 -1.73(16) . . . . ?
B11 C2 B6 C1 137.74(12) . . . . ?
B11 C2 B6 B5 102.08(13) . . . . ?
B11 C2 B6 B10 38.94(12) . . . . ?
B11 C2 B7 B3 -140.67(13) . . . . ?
B11 C2 B7 B8 -102.21(15) . . . . ?
B11 C2 B7 B12 -39.06(12) . . . . ?
B11 B6 B10 B5 138.91(13) . . . . ?
B11 B6 B10 B9 99.70(14) . . . . ?
B11 B6 B10 B12 37.28(13) . . . . ?
B11 B7 B8 B3 -100.91(14) . . . . ?
B11 B7 B8 B4 -63.28(17) . . . . ?
B11 B7 B8 B9 0.02(18) . . . . ?
B11 B7 B8 B12 37.28(12) . . . . ?
B11 B7 B12 B8 -138.46(13) . . . . ?
B11 B7 B12 B9 -100.75(14) . . . . ?
B11 B7 B12 B10 -37.18(13) . . . . ?
B11 B10 B12 B7 37.07(13) . . . . ?
B11 B10 B12 B8 100.19(15) . . . . ?
B11 B10 B12 B9 137.94(14) . . . . ?
C11 C6 C7 C8 -3.5(2) . . . . ?
C11 C12 C13 C14 -65.40(19) . . . . ?
C11 C12 C13 C18 113.53(16) . . . . ?
B12 B7 B8 B3 -138.19(13) . . . . ?
B12 B7 B8 B4 -100.56(15) . . . . ?
B12 B7 B8 B9 -37.26(12) . . . . ?
B12 B7 B11 C2 135.74(13) . . . . ?
B12 B7 B11 B6 101.58(14) . . . . ?
B12 B7 B11 B10 37.86(12) . . . . ?
B12 B8 B9 B4 -138.55(14) . . . . ?
B12 B8 B9 B5 -101.96(15) . . . . ?
B12 B8 B9 B10 -37.94(13) . . . . ?
B12 B9 B10 B5 -139.49(14) . . . . ?
B12 B9 B10 B6 -99.79(14) . . . . ?
B12 B9 B10 B11 -37.15(12) . . . . ?
B12 B10 B11 C2 -99.73(14) . . . . ?
B12 B10 B11 B6 -137.81(14) . . . . ?
B12 B10 B11 B7 -37.76(13) . . . . ?
C12 C13 C14 B5 -1.9(2) . . . . ?
C12 C13 C14 C15 177.16(14) . . . . ?
C12 C13 C18 C17 -178.26(15) . . . . ?
C13 C14 C15 C16 1.4(2) . . . . ?
C14 B5 B6 C1 107.84(16) . . . . ?
C14 B5 B6 C2 144.39(14) . . . . ?
C14 B5 B6 B10 -115.64(17) . . . . ?
C14 B5 B6 B11 -152.71(14) . . . . ?
C14 B5 B9 B4 -105.68(17) . . . . ?
C14 B5 B9 B8 -142.12(15) . . . . ?
C14 B5 B9 B10 116.84(17) . . . . ?
C14 B5 B9 B12 153.61(15) . . . . ?
C14 B5 B10 B6 113.36(17) . . . . ?
C14 B5 B10 B9 -110.74(17) . . . . ?
C14 B5 B10 B11 150.13(15) . . . . ?
C14 B5 B10 B12 -146.72(15) . . . . ?
C14 C13 C18 C17 0.7(2) . . . . ?
C14 C15 C16 C17 0.0(3) . . . . ?
C15 C16 C17 C18 -1.2(3) . . . . ?
C16 C17 C18 C13 0.8(3) . . . . ?
C18 C13 C14 B5 179.15(15) . . . . ?
C18 C13 C14 C15 -1.8(2) . . . . ?
